data_4302435
loop_
_publ_author_name
'Jean-Pascal Sutter'
'S\'ebastien Dhers'
'Jean-Pierre Costes'
'Carine Duhayon'
'Laure Vendier'
'Raghunathan Rajamani'
'S. Ramasesha'

_publ_contact_author_address
;
Laboratoire de Chimie de Coordination
205 Route de Narbonne
31077 Toulouse Cedex 04
;
_publ_contact_author_email jean-pascal.sutter@lcc-toulouse.fr
_publ_contact_author_name 'J.-P. Sutter'
_publ_section_title
;
Hetero-Metallic {3d-4f-5d} Complexes: Preparation and Magnetic Behavior of
Trinuclear [(LMe2Ni-Ln){W(CN)8}] Compounds (Ln = Gd, Tb, Dy, Ho, Er, Y;
LMe2= Schiff base) and Variable SMM Characteristics for the Tb Derivative
;
_journal_name_full 'Inorganic Chemistry'
_journal_page_first 5820
_journal_page_last 5828
_journal_paper_doi 10.1021/ic900003m
_journal_volume 48
_journal_year 2009
_chemical_formula_moiety 'C38 H49 Er N13 Ni O9 W, 0.5(C3 H7 N O), H2 O '
_chemical_formula_sum 'C39.5 H54.5 Er N13.5 Ni O10.5 W'
_chemical_formula_weight 1296.27
_space_group_IT_number 14
_symmetry_cell_setting monoclinic
_symmetry_space_group_name_Hall '-P 2ybc'
_symmetry_space_group_name_H-M 'P 1 21/c 1'
_atom_sites_solution_hydrogens geom
_atom_sites_solution_primary direct
_cell_angle_alpha 90
_cell_angle_beta 94.233(2)
_cell_angle_gamma 90
_cell_formula_units_Z 4
_cell_length_a 13.8860(4)
_cell_length_b 15.0170(6)
_cell_length_c 25.5928(11)
_cell_measurement_reflns_used 9936
_cell_measurement_temperature 180
_cell_measurement_theta_max 33
_cell_measurement_theta_min 3
_cell_volume 5322.2(3)
_computing_cell_refinement 'Apex2 (Bruker AXS, 2006)'
_computing_data_collection 'Apex2 (Bruker AXS, 2006)'
_computing_data_reduction 'Apex2 (Bruker AXS, 2006)'
_computing_molecular_graphics 'CAMERON (Watkin et al., 1996)'
_computing_publication_material 'CRYSTALS (Betteridge et al., 2003)'
_computing_structure_refinement 'CRYSTALS (Betteridge et al., 2003)'
_computing_structure_solution 'SIR92 (Altomare et al., 1994)'
_diffrn_ambient_temperature 180
_diffrn_measured_fraction_theta_full 0.996
_diffrn_measured_fraction_theta_max 0.971
_diffrn_measurement_device 'Bruker Kappa Apex2'
_diffrn_measurement_device_type Area
_diffrn_measurement_method '\f & \w scans'
_diffrn_radiation_monochromator graphite
_diffrn_radiation_type 'Mo K\a'
_diffrn_radiation_wavelength 0.71073
_diffrn_reflns_av_R_equivalents 0.041
_diffrn_reflns_limit_h_max 15
_diffrn_reflns_limit_h_min -21
_diffrn_reflns_limit_k_max 24
_diffrn_reflns_limit_k_min -23
_diffrn_reflns_limit_l_max 35
_diffrn_reflns_limit_l_min -40
_diffrn_reflns_number 89146
_diffrn_reflns_theta_full 33.369
_diffrn_reflns_theta_max 34.759
_diffrn_reflns_theta_min 1.573
_diffrn_standards_number 0
_exptl_absorpt_coefficient_mu 4.131
_exptl_absorpt_correction_T_max 0.72
_exptl_absorpt_correction_T_min 0.59
_exptl_absorpt_correction_type multi-scan
_exptl_absorpt_process_details
;
Blessing, acta cryst. (1995), a51, 33-38
;
_exptl_crystal_colour orange
_exptl_crystal_density_diffrn 1.618
_exptl_crystal_density_method 'not measured'
_exptl_crystal_description stick
_exptl_crystal_F_000 2536
_exptl_crystal_size_max 0.20
_exptl_crystal_size_mid 0.08
_exptl_crystal_size_min 0.08
_refine_diff_density_max 1.80
_refine_diff_density_min -2.84
_refine_ls_extinction_method None
_refine_ls_goodness_of_fit_ref 1.1772
_refine_ls_hydrogen_treatment constr
_refine_ls_matrix_type full
_refine_ls_number_parameters 549
_refine_ls_number_reflns 14878
_refine_ls_number_restraints 18
_refine_ls_R_factor_all 0.0723
_refine_ls_R_factor_gt 0.0460
_refine_ls_shift/su_max 0.001630
_refine_ls_structure_factor_coef F
_refine_ls_weighting_details
;
 Method, part 1, Chebychev polynomial, (Watkin, 1994, Prince, 1982) 
 [weight] = 1.0/[A~0~*T~0~(x)+A~1~*T~1~(x) ... +A~n-1~]*T~n-1~(x)] 
 where A~i~ are the Chebychev coefficients listed below and x= Fcalc/Fmax 
 Method = Robust Weighting (Prince, 1982) 
 W = [weight] * [1-(deltaF/6*sigmaF)^2^]^2^ 
 A~i~ are: 
 0.903 0.424E-01 0.596 
;
_refine_ls_weighting_scheme calc
_refine_ls_wR_factor_all 0.0562
_refine_ls_wR_factor_gt 0.0438
_refine_ls_wR_factor_ref 0.0421
_reflns_limit_h_max 21
_reflns_limit_h_min -21
_reflns_limit_k_max 24
_reflns_limit_k_min 0
_reflns_limit_l_max 40
_reflns_limit_l_min 0
_reflns_number_gt 16356
_reflns_number_total 22349
_reflns_threshold_expression I>2.0\s(I)
_oxford_refine_ls_r_factor_ref 0.0412
_oxford_reflns_number_all 22310
_oxford_reflns_threshold_expression_ref I>3.0\s(I)
_cod_data_source_file ic900003m_si_007.cif
_cod_data_source_block 1
_cod_depositor_comments
;
The following automatic conversions were performed:
'_symmetry_cell_setting' value 'Monoclinic' changed to 'monoclinic'
according to '/home/saulius/struct/CIF-dictionaries/cif_core.dic'
dictionary named 'cif_core.dic' version 2.4.1 from 2010-06-29.

Automatic conversion script
Id: cif_fix_enum 1527 2010-12-29 10:47:43Z saulius 
;
_cod_original_sg_symbol_H-M 'P 1 21/c 1 '
_cod_original_formula_sum 'C39.50 H54.50 Er1 N13.50 Ni1 O10.50 W1'
_cod_database_code 4302435

loop_
_symmetry_equiv_pos_as_xyz
x,y,z
-x,-y,-z
-x,y+1/2,-z+1/2
x,-y+1/2,z+1/2

loop_
_atom_site_label
_atom_site_type_symbol
_atom_site_fract_x
_atom_site_fract_y
_atom_site_fract_z
_atom_site_U_iso_or_equiv
_atom_site_occupancy
_atom_site_adp_type
_atom_site_refinement_flags_posn
_atom_site_refinement_flags_adp
_atom_site_refinement_flags_occupancy
_atom_site_disorder_assembly
_atom_site_disorder_group
_oxford_atom_site_special_shape
_atom_site_attached_hydrogens
Ni1 Ni 0.75198(3) 0.30720(3) 0.447808(18) 0.0189 1.0000 Uani . . . . . . .
Er1 Er 0.702972(12) 0.177571(12) 0.338890(7) 0.0238 1.0000 Uani . . . . . . .
W1 W 0.742008(10) 0.603324(9) 0.332058(6) 0.0206 1.0000 Uani . . . . . . .
O1 O 0.5246(2) 0.1451(2) 0.35145(12) 0.0293 1.0000 Uani . . . . . . .
O2 O 0.63927(18) 0.25199(19) 0.40437(11) 0.0250 1.0000 Uani . . . . . . .
O3 O 0.81745(19) 0.2209(2) 0.40142(12) 0.0298 1.0000 Uani . . . . . . .
O4 O 0.8673(2) 0.0992(2) 0.33776(15) 0.0394 1.0000 Uani . . . . . . .
O5 O 0.7422(4) 0.1955(3) 0.49895(16) 0.0540 1.0000 Uani . . . . . . .
O6 O 0.6921(3) 0.0491(2) 0.38619(19) 0.0503 1.0000 Uani D . . . . . .
O7 O 0.6729(3) 0.0805(2) 0.27177(14) 0.0377 1.0000 Uani . . . . . . .
O8 O 0.7996(3) 0.2649(3) 0.29153(14) 0.0402 1.0000 Uani . . . . . . .
O9 O 0.6009(3) 0.2680(3) 0.28746(16) 0.0473 1.0000 Uani . . . . . . .
O10 O 0.1418(7) 0.5540(7) 0.0039(4) 0.0643 0.5000 Uani D . . . . . .
N1 N 0.7591(3) 0.4120(2) 0.39584(13) 0.0282 1.0000 Uani . . . . . . .
N2 N 0.6131(4) 0.4496(3) 0.2663(2) 0.0595 1.0000 Uani . . . . . . .
N3 N 0.5576(5) 0.6107(6) 0.4058(2) 0.0756 1.0000 Uani . . . . . . .
N4 N 0.8254(5) 0.6552(4) 0.4524(2) 0.0582 1.0000 Uani . . . . . . .
N5 N 0.5642(4) 0.7149(4) 0.2698(2) 0.0569 1.0000 Uani . . . . . . .
N6 N 0.8329(4) 0.8063(3) 0.3262(2) 0.0508 1.0000 Uani . . . . . . .
N7 N 0.7921(4) 0.6172(6) 0.2082(2) 0.0715 1.0000 Uani . . . . . . .
N8 N 0.9704(4) 0.5427(4) 0.3278(3) 0.0697 1.0000 Uani . . . . . . .
N9 N 0.6639(2) 0.3816(2) 0.48931(12) 0.0236 1.0000 Uani . . . . . . .
N10 N 0.8788(2) 0.3474(2) 0.48367(13) 0.0275 1.0000 Uani . . . . . . .
N12 N 0.6295(3) -0.0213(3) 0.21035(18) 0.0442 1.0000 Uani . . . . . . .
N13 N 0.9559(3) 0.2902(3) 0.2761(2) 0.0492 1.0000 Uani . . . . . . .
N14 N -0.0095(8) 0.5774(8) -0.0371(5) 0.0643 0.5000 Uani D . . . . . .
C1 C 0.7548(3) 0.4791(3) 0.37411(15) 0.0267 1.0000 Uani . . . . . . .
C2 C 0.6570(4) 0.5034(3) 0.28953(18) 0.0376 1.0000 Uani . . . . . . .
C3 C 0.6205(3) 0.6080(4) 0.38048(19) 0.0418 1.0000 Uani . . . . . . .
C4 C 0.7998(4) 0.6380(3) 0.4106(2) 0.0397 1.0000 Uani . . . . . . .
C5 C 0.6274(3) 0.6789(3) 0.2914(2) 0.0367 1.0000 Uani . . . . . . .
C6 C 0.8014(3) 0.7354(3) 0.32823(18) 0.0320 1.0000 Uani . . . . . . .
C7 C 0.7771(3) 0.6126(4) 0.25129(19) 0.0407 1.0000 Uani . . . . . . .
C8 C 0.8913(3) 0.5643(3) 0.3300(2) 0.0436 1.0000 Uani . . . . . . .
C9 C 0.4697(3) 0.0680(3) 0.3344(2) 0.0408 1.0000 Uani . . . . . . .
C10 C 0.4814(2) 0.2011(3) 0.38585(15) 0.0239 1.0000 Uani . . . . . . .
C11 C 0.3830(3) 0.2051(3) 0.39111(18) 0.0311 1.0000 Uani . . . . . . .
C12 C 0.3483(3) 0.2626(3) 0.4286(2) 0.0368 1.0000 Uani . . . . . . .
C13 C 0.4121(3) 0.3142(3) 0.45929(19) 0.0323 1.0000 Uani . . . . . . .
C14 C 0.5122(3) 0.3123(3) 0.45309(16) 0.0262 1.0000 Uani . . . . . . .
C15 C 0.5475(2) 0.2563(2) 0.41460(15) 0.0224 1.0000 Uani . . . . . . .
C16 C 0.5712(3) 0.3738(3) 0.48590(16) 0.0278 1.0000 Uani . . . . . . .
C17 C 0.7038(3) 0.4583(3) 0.52000(17) 0.0304 1.0000 Uani . . . . . . .
C18 C 0.8010(3) 0.4423(3) 0.55157(16) 0.0324 1.0000 Uani . . . . . . .
C19 C 0.8827(3) 0.4297(3) 0.51574(19) 0.0345 1.0000 Uani . . . . . . .
C20 C 0.9603(3) 0.3110(3) 0.47661(19) 0.0369 1.0000 Uani . . . . . . .
C21 C 0.9792(3) 0.2372(4) 0.44207(19) 0.0365 1.0000 Uani . . . . . . .
C22 C 0.9098(3) 0.1978(3) 0.40609(17) 0.0282 1.0000 Uani . . . . . . .
C23 C 1.0766(3) 0.2089(4) 0.4429(2) 0.0481 1.0000 Uani . . . . . . .
C24 C 1.1034(3) 0.1436(4) 0.4094(3) 0.0518 1.0000 Uani . . . . . . .
C25 C 1.0362(3) 0.1048(4) 0.3733(2) 0.0429 1.0000 Uani . . . . . . .
C26 C 0.9411(3) 0.1320(3) 0.37206(19) 0.0315 1.0000 Uani . . . . . . .
C27 C 0.8915(5) 0.0255(5) 0.3054(4) 0.0833 1.0000 Uani . . . . . . .
C28 C 0.7958(5) 0.3662(4) 0.5897(2) 0.0513 1.0000 Uani . . . . . . .
C29 C 0.8251(4) 0.5293(4) 0.5816(2) 0.0465 1.0000 Uani . . . . . . .
C33 C 0.6336(4) 0.0598(4) 0.2280(2) 0.0392 1.0000 Uani . . . . . . .
C34 C 0.6669(4) -0.0935(4) 0.2396(2) 0.0492 1.0000 Uani . . . . . . .
C35 C 0.5813(4) -0.0456(4) 0.1599(2) 0.0492 1.0000 Uani . . . . . . .
C36 C 0.8784(3) 0.3035(3) 0.3011(2) 0.0378 1.0000 Uani . . . . . . .
C37 C 1.0476(5) 0.3338(5) 0.2919(3) 0.0668 1.0000 Uani . . . . . . .
C38 C 0.9589(6) 0.2238(7) 0.2347(4) 0.0974 1.0000 Uani . . . . . . .
C39 C 0.0536(10) 0.5366(10) -0.0033(6) 0.0643 0.5000 Uani D . . . . . .
C40 C 0.0133(11) 0.6495(10) -0.0707(6) 0.0643 0.5000 Uani D . . . . . .
C41 C -0.1082(9) 0.5504(11) -0.0409(6) 0.0643 0.5000 Uani D . . . . . .
N11 N 0.6560(5) -0.0597(5) 0.4398(3) 0.0769(11) 1.0000 Uiso D . . . . . .
C30 C 0.6623(6) 0.0266(5) 0.4247(3) 0.0469(11) 0.7000 Uiso D . . . . . .
C300 C 0.6883(13) -0.0243(11) 0.3953(6) 0.0469(11) 0.3000 Uiso D . . . . . .
C31 C 0.6277(13) -0.0662(13) 0.4934(6) 0.1069(11) 0.7000 Uiso D . . . . . .
C310 C 0.609(3) -0.018(2) 0.4793(12) 0.1069(11) 0.3000 Uiso D . . . . . .
C32 C 0.6733(13) -0.1372(10) 0.4115(7) 0.1069(11) 0.7000 Uiso D . . . . . .
C320 C 0.720(3) -0.136(2) 0.4519(15) 0.1069(11) 0.3000 Uiso D . . . . . .
O11 O 0.6435(12) 0.3729(11) 0.0777(6) 0.105(4) 0.5000 Uiso . . . . . . .
O12 O 0.7352(13) 0.4265(12) 0.1132(7) 0.115(5) 0.5000 Uiso . . . . . . .
H91 H 0.5101 0.0290 0.3163 0.0640 1.0000 Uiso R . . . . . .
H93 H 0.4469 0.0387 0.3641 0.0640 1.0000 Uiso R . . . . . .
H92 H 0.4159 0.0856 0.3115 0.0637 1.0000 Uiso R . . . . . .
H111 H 0.3403 0.1696 0.3698 0.0368 1.0000 Uiso R . . . . . .
H121 H 0.2824 0.2664 0.4327 0.0442 1.0000 Uiso R . . . . . .
H131 H 0.3884 0.3507 0.4849 0.0380 1.0000 Uiso R . . . . . .
H161 H 0.5382 0.4111 0.5074 0.0330 1.0000 Uiso R . . . . . .
H171 H 0.6565 0.4723 0.5448 0.0380 1.0000 Uiso R . . . . . .
H172 H 0.7113 0.5084 0.4963 0.0379 1.0000 Uiso R . . . . . .
H191 H 0.9420 0.4289 0.5378 0.0421 1.0000 Uiso R . . . . . .
H192 H 0.8836 0.4799 0.4925 0.0421 1.0000 Uiso R . . . . . .
H201 H 1.0140 0.3346 0.4956 0.0431 1.0000 Uiso R . . . . . .
H231 H 1.1219 0.2350 0.4666 0.0568 1.0000 Uiso R . . . . . .
H241 H 1.1675 0.1261 0.4104 0.0600 1.0000 Uiso R . . . . . .
H251 H 1.0549 0.0615 0.3501 0.0511 1.0000 Uiso R . . . . . .
H271 H 0.8357 0.0071 0.2840 0.1230 1.0000 Uiso R . . . . . .
H273 H 0.9139 -0.0227 0.3277 0.1230 1.0000 Uiso R . . . . . .
H272 H 0.9421 0.0433 0.2835 0.1230 1.0000 Uiso R . . . . . .
H282 H 0.8555 0.3638 0.6113 0.0748 1.0000 Uiso R . . . . . .
H281 H 0.7429 0.3767 0.6113 0.0750 1.0000 Uiso R . . . . . .
H283 H 0.7865 0.3125 0.5709 0.0748 1.0000 Uiso R . . . . . .
H291 H 0.8894 0.5246 0.5983 0.0700 1.0000 Uiso R . . . . . .
H293 H 0.7792 0.5377 0.6076 0.0700 1.0000 Uiso R . . . . . .
H292 H 0.8218 0.5787 0.5570 0.0701 1.0000 Uiso R . . . . . .
H331 H 0.6052 0.1042 0.2065 0.0560 1.0000 Uiso R . . . . . .
H341 H 0.6236 -0.1429 0.2347 0.0720 1.0000 Uiso R . . . . . .
H342 H 0.7295 -0.1103 0.2290 0.0720 1.0000 Uiso R . . . . . .
H343 H 0.6716 -0.0769 0.2761 0.0720 1.0000 Uiso R . . . . . .
H352 H 0.6232 -0.0835 0.1416 0.0720 1.0000 Uiso R . . . . . .
H353 H 0.5683 0.0087 0.1408 0.0720 1.0000 Uiso R . . . . . .
H351 H 0.5227 -0.0769 0.1656 0.0720 1.0000 Uiso R . . . . . .
H361 H 0.8824 0.3461 0.3281 0.0459 1.0000 Uiso R . . . . . .
H373 H 1.0751 0.3569 0.2617 0.1009 1.0000 Uiso R . . . . . .
H371 H 1.0905 0.2910 0.3089 0.1010 1.0000 Uiso R . . . . . .
H372 H 1.0355 0.3815 0.3154 0.1008 1.0000 Uiso R . . . . . .
H381 H 1.0091 0.2378 0.2121 0.1442 1.0000 Uiso R . . . . . .
H382 H 0.9705 0.1657 0.2508 0.1441 1.0000 Uiso R . . . . . .
H383 H 0.8967 0.2227 0.2147 0.1441 1.0000 Uiso R . . . . . .
H402 H -0.0191 0.6408 -0.1051 0.1010 0.5000 Uiso R . . . . . .
H403 H -0.0052 0.7061 -0.0567 0.1011 0.5000 Uiso R . . . . . .
H401 H 0.0831 0.6472 -0.0731 0.1007 0.5000 Uiso R . . . . . .
H411 H -0.1130 0.5041 -0.0159 0.0809 0.5000 Uiso R . . . . . .
H412 H -0.1499 0.5979 -0.0330 0.0809 0.5000 Uiso R . . . . . .
H413 H -0.1264 0.5282 -0.0749 0.0809 0.5000 Uiso R . . . . . .
H391 H 0.0300 0.4893 0.0168 0.0809 0.5000 Uiso R . . . . . .
H301 H 0.6415 0.0712 0.4476 0.0594 0.7000 Uiso R . . . . . .
H3001 H 0.7090 -0.0648 0.3700 0.0594 0.3000 Uiso R . . . . . .
H311 H 0.6231 -0.1269 0.5033 0.1314 0.7000 Uiso R . . . . . .
H312 H 0.6740 -0.0369 0.5166 0.1314 0.7000 Uiso R . . . . . .
H313 H 0.5666 -0.0383 0.4952 0.1314 0.7000 Uiso R . . . . . .
H321 H 0.6929 -0.1225 0.3777 0.1314 0.7000 Uiso R . . . . . .
H322 H 0.7206 -0.1745 0.4290 0.1314 0.7000 Uiso R . . . . . .
H323 H 0.6132 -0.1676 0.4079 0.1314 0.7000 Uiso R . . . . . .
H3201 H 0.7024 -0.1662 0.4824 0.1314 0.3000 Uiso R . . . . . .
H3202 H 0.7866 -0.1224 0.4552 0.1314 0.3000 Uiso R . . . . . .
H3203 H 0.7058 -0.1726 0.4220 0.1314 0.3000 Uiso R . . . . . .
H3101 H 0.5775 0.0355 0.4676 0.1314 0.3000 Uiso R . . . . . .
H3102 H 0.6537 -0.0050 0.5082 0.1314 0.3000 Uiso R . . . . . .
H3103 H 0.5623 -0.0592 0.4898 0.1314 0.3000 Uiso R . . . . . .

loop_
_atom_site_aniso_label
_atom_site_aniso_U_11
_atom_site_aniso_U_22
_atom_site_aniso_U_33
_atom_site_aniso_U_23
_atom_site_aniso_U_13
_atom_site_aniso_U_12
Ni1 0.01834(18) 0.01918(19) 0.01887(19) 0.00004(15) -0.00129(14) 0.00036(14)
Er1 0.02152(7) 0.02533(8) 0.02442(8) -0.00671(6) 0.00152(5) -0.00464(6)
W1 0.01864(6) 0.02035(6) 0.02217(6) 0.00321(5) -0.00375(4) -0.00152(5)
O1 0.0284(13) 0.0294(14) 0.0294(14) -0.0087(11) -0.0019(10) -0.0082(11)
O2 0.0176(10) 0.0281(12) 0.0292(13) -0.0074(10) 0.0002(9) -0.0007(9)
O3 0.0188(11) 0.0334(14) 0.0367(15) -0.0118(12) -0.0016(10) 0.0011(10)
O4 0.0277(14) 0.0371(17) 0.053(2) -0.0209(15) 0.0019(13) -0.0006(12)
O5 0.075(3) 0.043(2) 0.043(2) 0.0180(17) -0.0022(19) 0.0008(19)
O6 0.0428(19) 0.0314(17) 0.077(3) 0.0124(18) 0.0075(19) 0.0021(14)
O7 0.0376(3) 0.0376(3) 0.0376(3) -0.0014(3) 0.0015(3) -0.0014(3)
O8 0.0365(16) 0.048(2) 0.0373(17) 0.0003(15) 0.0108(13) -0.0093(14)
O9 0.0375(17) 0.0443(19) 0.056(2) 0.0172(17) -0.0214(15) -0.0201(15)
O10 0.0643(10) 0.0643(10) 0.0643(10) -0.0002(10) 0.0046(10) -0.0002(10)
N1 0.0349(16) 0.0270(15) 0.0224(14) 0.0024(11) 0.0010(12) -0.0015(12)
N2 0.083(4) 0.039(2) 0.052(3) 0.009(2) -0.029(3) -0.024(2)
N3 0.055(3) 0.123(6) 0.052(3) -0.023(3) 0.024(3) -0.010(4)
N4 0.081(4) 0.047(3) 0.042(2) 0.000(2) -0.029(2) -0.014(2)
N5 0.041(2) 0.048(3) 0.078(4) 0.004(2) -0.025(2) 0.009(2)
N6 0.058(3) 0.032(2) 0.061(3) 0.0108(19) -0.009(2) -0.0114(19)
N7 0.045(3) 0.128(6) 0.042(3) 0.007(3) 0.008(2) -0.017(3)
N8 0.032(2) 0.066(3) 0.111(5) 0.042(4) 0.005(3) 0.009(2)
N9 0.0231(13) 0.0271(15) 0.0202(13) -0.0026(11) -0.0001(10) 0.0025(11)
N10 0.0240(14) 0.0321(16) 0.0256(15) -0.0056(12) -0.0033(11) 0.0013(12)
N12 0.0441(3) 0.0441(3) 0.0441(3) -0.0014(3) 0.0020(3) -0.0014(3)
N13 0.040(2) 0.054(3) 0.057(3) -0.019(2) 0.022(2) -0.0148(19)
N14 0.0643(10) 0.0643(10) 0.0643(10) -0.0002(10) 0.0046(10) -0.0002(10)
C1 0.0304(17) 0.0244(16) 0.0254(16) 0.0014(13) 0.0020(13) -0.0013(13)
C2 0.047(2) 0.034(2) 0.030(2) 0.0085(16) -0.0142(18) -0.0093(18)
C3 0.032(2) 0.064(3) 0.030(2) -0.007(2) 0.0015(16) 0.002(2)
C4 0.048(3) 0.030(2) 0.038(2) 0.0013(17) -0.0191(19) -0.0115(18)
C5 0.0290(18) 0.035(2) 0.045(2) 0.0041(18) -0.0106(17) 0.0017(16)
C6 0.0283(18) 0.0289(18) 0.038(2) 0.0082(16) -0.0037(15) -0.0011(14)
C7 0.031(2) 0.062(3) 0.0285(19) 0.002(2) 0.0018(16) -0.004(2)
C8 0.0286(19) 0.038(2) 0.064(3) 0.023(2) -0.001(2) 0.0019(17)
C9 0.034(2) 0.037(2) 0.051(3) -0.018(2) -0.0001(19) -0.0147(18)
C10 0.0165(13) 0.0276(16) 0.0273(16) 0.0020(13) 0.0007(12) -0.0028(11)
C11 0.0237(16) 0.0323(19) 0.037(2) -0.0014(16) -0.0008(14) -0.0074(14)
C12 0.0222(17) 0.040(2) 0.049(3) 0.000(2) 0.0055(16) -0.0024(16)
C13 0.0203(15) 0.037(2) 0.041(2) -0.0016(17) 0.0060(14) 0.0015(15)
C14 0.0210(14) 0.0273(17) 0.0302(18) -0.0017(14) 0.0013(12) -0.0011(13)
C15 0.0176(13) 0.0231(15) 0.0264(16) 0.0028(12) 0.0020(11) -0.0002(11)
C16 0.0255(16) 0.0304(17) 0.0277(17) -0.0038(14) 0.0035(13) -0.0006(14)
C17 0.0297(17) 0.0304(18) 0.0303(18) -0.0128(15) -0.0029(14) 0.0001(14)
C18 0.035(2) 0.038(2) 0.0239(17) -0.0079(15) -0.0033(14) 0.0001(16)
C19 0.0274(18) 0.038(2) 0.037(2) -0.0155(18) -0.0030(15) -0.0050(16)
C20 0.0206(16) 0.049(3) 0.040(2) -0.018(2) -0.0024(15) 0.0011(16)
C21 0.0202(16) 0.050(3) 0.039(2) -0.015(2) 0.0009(15) 0.0010(16)
C22 0.0177(14) 0.0325(18) 0.0344(19) -0.0075(15) 0.0028(13) -0.0024(13)
C23 0.0167(16) 0.067(3) 0.060(3) -0.030(3) -0.0018(18) 0.0011(18)
C24 0.0170(17) 0.066(4) 0.072(4) -0.030(3) 0.0032(19) 0.0058(19)
C25 0.0248(18) 0.047(3) 0.058(3) -0.022(2) 0.0092(18) -0.0003(18)
C26 0.0231(16) 0.0314(18) 0.040(2) -0.0098(17) 0.0036(15) -0.0021(14)
C27 0.053(4) 0.061(4) 0.133(7) -0.068(5) -0.011(4) 0.008(3)
C28 0.067(4) 0.058(3) 0.027(2) 0.000(2) -0.007(2) -0.001(3)
C29 0.046(3) 0.049(3) 0.043(3) -0.025(2) -0.008(2) 0.002(2)
C33 0.0391(3) 0.0391(3) 0.0391(3) -0.0014(3) 0.0016(3) -0.0014(3)
C34 0.0491(3) 0.0491(3) 0.0491(3) -0.0014(3) 0.0023(3) -0.0014(3)
C35 0.0491(3) 0.0491(3) 0.0491(3) -0.0014(3) 0.0023(3) -0.0014(3)
C36 0.036(2) 0.041(2) 0.038(2) -0.0067(18) 0.0137(18) -0.0081(18)
C37 0.045(3) 0.064(4) 0.094(5) -0.021(4) 0.027(3) -0.027(3)
C38 0.065(4) 0.116(7) 0.117(7) -0.078(6) 0.051(5) -0.034(5)
C39 0.0643(10) 0.0643(10) 0.0643(10) -0.0002(10) 0.0046(10) -0.0002(10)
C40 0.0643(10) 0.0643(10) 0.0643(10) -0.0002(10) 0.0046(10) -0.0002(10)
C41 0.0643(10) 0.0643(10) 0.0643(10) -0.0002(10) 0.0046(10) -0.0002(10)

loop_
_atom_type_symbol
_atom_type_scat_dispersion_real
_atom_type_scat_dispersion_imag
_atom_type_scat_Cromer_Mann_a1
_atom_type_scat_Cromer_Mann_b1
_atom_type_scat_Cromer_Mann_a2
_atom_type_scat_Cromer_Mann_b2
_atom_type_scat_Cromer_Mann_a3
_atom_type_scat_Cromer_Mann_b3
_atom_type_scat_Cromer_Mann_a4
_atom_type_scat_Cromer_Mann_b4
_atom_type_scat_Cromer_Mann_c
_atom_type_scat_source
C 0.0033 0.0016 2.3100 20.8439 1.0200 10.2075 1.5886 0.5687 0.8650 51.6512 0.2156 'International Tables Vol C 4.2.6.8 and 6.1.1.4'
H 0.0000 0.0000 0.4930 10.5109 0.3229 26.1257 0.1402 3.1424 0.0408 57.7998 0.0030 'International Tables Vol C 4.2.6.8 and 6.1.1.4'
N 0.0061 0.0033 12.2126 0.0057 3.1322 9.8933 2.0125 28.9975 1.1663 0.5826 -11.5290 'International Tables Vol C 4.2.6.8 and 6.1.1.4'
O 0.0106 0.0060 3.0485 13.2771 2.2868 5.7011 1.5463 0.3239 0.8670 32.9089 0.2508 'International Tables Vol C 4.2.6.8 and 6.1.1.4'
Ni 0.3393 1.1124 12.8376 3.8785 7.2920 0.2565 4.4438 12.1763 2.3800 66.3421 1.0341 'International Tables Vol C 4.2.6.8 and 6.1.1.4'
Er -0.2586 4.9576 27.6563 2.0736 16.4285 0.2235 14.9779 11.3604 2.9823 105.7030 5.9205 'International Tables Vol C 4.2.6.8 and 6.1.1.4'
W -0.8490 6.8722 29.0818 1.7203 15.4300 9.2259 14.4327 0.3217 5.1198 57.0560 9.8875 'International Tables Vol C 4.2.6.8 and 6.1.1.4'

loop_
_geom_angle_atom_site_label_1
_geom_angle_site_symmetry_1
_geom_angle_atom_site_label_2
_geom_angle_site_symmetry_2
_geom_angle_atom_site_label_3
_geom_angle_site_symmetry_3
_geom_angle
_geom_angle_publ_flag
O2 . Ni1 . O3 . 77.17(11) yes
O2 . Ni1 . O5 . 86.18(15) yes
O3 . Ni1 . O5 . 84.72(16) yes
O2 . Ni1 . N1 . 91.73(13) yes
O3 . Ni1 . N1 . 93.73(14) yes
O5 . Ni1 . N1 . 177.62(16) yes
O2 . Ni1 . N9 . 92.41(12) yes
O3 . Ni1 . N9 . 169.36(12) yes
O5 . Ni1 . N9 . 92.53(16) yes
N1 . Ni1 . N9 . 88.67(14) yes
O2 . Ni1 . N10 . 169.69(13) yes
O3 . Ni1 . N10 . 92.52(12) yes
O5 . Ni1 . N10 . 92.83(17) yes
N1 . Ni1 . N10 . 89.03(15) yes
N9 . Ni1 . N10 . 97.89(13) yes
O1 . Er1 . O2 . 64.22(9) yes
O1 . Er1 . O3 . 126.80(10) yes
O2 . Er1 . O3 . 67.98(10) yes
O1 . Er1 . O4 . 141.26(11) yes
O2 . Er1 . O4 . 129.37(10) yes
O3 . Er1 . O4 . 64.04(10) yes
O1 . Er1 . O6 . 70.83(12) yes
O2 . Er1 . O6 . 88.84(14) yes
O3 . Er1 . O6 . 86.50(14) yes
O4 . Er1 . O6 . 73.33(13) yes
O1 . Er1 . O7 . 81.23(11) yes
O2 . Er1 . O7 . 145.41(11) yes
O3 . Er1 . O7 . 143.09(11) yes
O4 . Er1 . O7 . 79.10(11) yes
O6 . Er1 . O7 . 80.97(15) yes
O1 . Er1 . O8 . 141.65(12) yes
O2 . Er1 . O8 . 112.84(12) yes
O3 . Er1 . O8 . 78.53(12) yes
O4 . Er1 . O8 . 72.58(13) yes
O6 . Er1 . O8 . 145.92(14) yes
O1 . Er1 . O9 . 68.00(12) yes
O2 . Er1 . O9 . 82.74(14) yes
O3 . Er1 . O9 . 127.14(12) yes
O4 . Er1 . O9 . 140.60(15) yes
O6 . Er1 . O9 . 137.50(13) yes
O7 . Er1 . O8 . 92.84(13) yes
O7 . Er1 . O9 . 82.84(14) yes
O8 . Er1 . O9 . 73.69(13) yes
C1 . W1 . C2 . 70.77(15) yes
C1 . W1 . C3 . 77.38(19) yes
C2 . W1 . C3 . 83.7(2) yes
C1 . W1 . C4 . 74.58(16) yes
C2 . W1 . C4 . 141.79(17) yes
C3 . W1 . C4 . 73.3(2) yes
C1 . W1 . C5 . 136.59(17) yes
C2 . W1 . C5 . 76.45(18) yes
C3 . W1 . C5 . 71.4(2) yes
C4 . W1 . C5 . 122.0(2) yes
C1 . W1 . C6 . 143.41(15) yes
C2 . W1 . C6 . 144.71(16) yes
C3 . W1 . C6 . 108.2(2) yes
C4 . W1 . C6 . 72.83(17) yes
C5 . W1 . C6 . 76.41(17) yes
C1 . W1 . C7 . 121.13(19) yes
C2 . W1 . C7 . 73.5(2) yes
C3 . W1 . C7 . 141.65(18) yes
C4 . W1 . C7 . 140.8(2) yes
C5 . W1 . C7 . 73.5(2) yes
C1 . W1 . C8 . 74.52(16) yes
C2 . W1 . C8 . 106.8(2) yes
C3 . W1 . C8 . 144.3(2) yes
C4 . W1 . C8 . 78.3(2) yes
C5 . W1 . C8 . 143.8(2) yes
C6 . W1 . C7 . 77.5(2) yes
C6 . W1 . C8 . 82.97(18) yes
C7 . W1 . C8 . 73.1(2) yes
Er1 . O1 . C9 . 127.6(3) yes
Er1 . O1 . C10 . 115.6(2) yes
C9 . O1 . C10 . 115.9(3) yes
Ni1 . O2 . Er1 . 106.35(11) yes
Ni1 . O2 . C15 . 126.0(2) yes
Er1 . O2 . C15 . 127.6(2) yes
Er1 . O3 . Ni1 . 106.07(12) yes
Er1 . O3 . C22 . 127.8(3) yes
Ni1 . O3 . C22 . 126.1(3) yes
Er1 . O4 . C26 . 116.4(2) yes
Er1 . O4 . C27 . 127.2(3) yes
C26 . O4 . C27 . 116.4(4) yes
Er1 . O6 . C30 . 138.1(5) yes
Er1 . O6 . C300 . 159.9(8) yes
C30 . O6 . C300 . 60.6(8) yes
Er1 . O7 . C33 . 152.0(3) yes
Er1 . O8 . C36 . 134.7(3) yes
H411 2_565 O10 . C39 . 57.5 no
Ni1 . N1 . C1 . 167.0(3) yes
Ni1 . N9 . C16 . 123.7(3) yes
Ni1 . N9 . C17 . 119.6(2) yes
C16 . N9 . C17 . 116.1(3) yes
Ni1 . N10 . C19 . 119.8(3) yes
Ni1 . N10 . C20 . 123.9(3) yes
C19 . N10 . C20 . 116.0(3) yes
C33 . N12 . C34 . 122.5(5) yes
C33 . N12 . C35 . 123.3(5) yes
C34 . N12 . C35 . 114.2(5) yes
C36 . N13 . C37 . 121.9(5) yes
C36 . N13 . C38 . 121.9(5) yes
C37 . N13 . C38 . 115.8(5) yes
H391 2_565 N14 . C39 . 59.3 no
H391 2_565 N14 . C40 . 169.4 no
C39 . N14 . C40 . 124.9(12) yes
H391 2_565 N14 . C41 . 61.6 no
C39 . N14 . C41 . 119.7(12) yes
C40 . N14 . C41 . 115.3(12) yes
W1 . C1 . N1 . 178.1(4) yes
W1 . C2 . N2 . 178.7(6) yes
W1 . C3 . N3 . 179.8(5) yes
W1 . C4 . N4 . 176.5(6) yes
W1 . C5 . N5 . 176.5(5) yes
W1 . C6 . N6 . 179.8(4) yes
W1 . C7 . N7 . 177.5(5) yes
W1 . C8 . N8 . 178.4(6) yes
O1 . C9 . H91 . 108.9 no
O1 . C9 . H93 . 109.3 no
H91 . C9 . H93 . 110.2 no
O1 . C9 . H92 . 109.8 no
H91 . C9 . H92 . 109.6 no
H93 . C9 . H92 . 109.1 no
O1 . C10 . C11 . 124.4(3) yes
O1 . C10 . C15 . 113.2(3) yes
C11 . C10 . C15 . 122.3(4) yes
C10 . C11 . C12 . 119.0(4) yes
C10 . C11 . H111 . 120.1 no
C12 . C11 . H111 . 120.9 no
C11 . C12 . C13 . 119.8(4) yes
C11 . C12 . H121 . 120.4 no
C13 . C12 . H121 . 119.8 no
C12 . C13 . C14 . 121.4(4) yes
C12 . C13 . H131 . 119.1 no
C14 . C13 . H131 . 119.5 no
C13 . C14 . C15 . 119.1(4) yes
C13 . C14 . C16 . 116.0(4) yes
C15 . C14 . C16 . 124.7(3) yes
C14 . C15 . C10 . 118.1(3) yes
C14 . C15 . O2 . 123.9(3) yes
C10 . C15 . O2 . 118.0(3) yes
C14 . C16 . N9 . 127.8(4) yes
C14 . C16 . H161 . 116.2 no
N9 . C16 . H161 . 116.0 no
N9 . C17 . C18 . 115.9(3) yes
N9 . C17 . H171 . 105.8 no
C18 . C17 . H171 . 107.4 no
N9 . C17 . H172 . 108.9 no
C18 . C17 . H172 . 108.4 no
H171 . C17 . H172 . 110.3 no
C17 . C18 . C19 . 111.5(3) yes
C17 . C18 . C28 . 112.1(4) yes
C19 . C18 . C28 . 111.6(4) yes
C17 . C18 . C29 . 106.2(4) yes
C19 . C18 . C29 . 105.2(4) yes
C28 . C18 . C29 . 109.8(4) yes
C18 . C19 . N10 . 116.1(4) yes
C18 . C19 . H191 . 106.9 no
N10 . C19 . H191 . 108.0 no
C18 . C19 . H192 . 108.7 no
N10 . C19 . H192 . 108.2 no
H191 . C19 . H192 . 108.8 no
N10 . C20 . C21 . 127.8(4) yes
N10 . C20 . H201 . 116.5 no
C21 . C20 . H201 . 115.7 no
C20 . C21 . C22 . 124.8(4) yes
C20 . C21 . C23 . 115.8(4) yes
C22 . C21 . C23 . 119.3(4) yes
C21 . C22 . O3 . 123.9(4) yes
C21 . C22 . C26 . 118.1(4) yes
O3 . C22 . C26 . 118.0(3) yes
C21 . C23 . C24 . 120.5(4) yes
C21 . C23 . H231 . 119.0 no
C24 . C23 . H231 . 120.5 no
C23 . C24 . C25 . 121.0(4) yes
C23 . C24 . H241 . 119.2 no
C25 . C24 . H241 . 119.8 no
C24 . C25 . C26 . 119.0(4) yes
C24 . C25 . H251 . 120.8 no
C26 . C25 . H251 . 120.2 no
C22 . C26 . O4 . 113.1(3) yes
C22 . C26 . C25 . 122.1(4) yes
O4 . C26 . C25 . 124.7(4) yes
O4 . C27 . H271 . 109.9 no
O4 . C27 . H273 . 108.6 no
H271 . C27 . H273 . 109.6 no
O4 . C27 . H272 . 109.4 no
H271 . C27 . H272 . 109.8 no
H273 . C27 . H272 . 109.6 no
C18 . C28 . H282 . 108.7 no
C18 . C28 . H281 . 108.8 no
H282 . C28 . H281 . 109.7 no
C18 . C28 . H283 . 109.2 no
H282 . C28 . H283 . 109.8 no
H281 . C28 . H283 . 110.6 no
C18 . C29 . H291 . 108.6 no
C18 . C29 . H293 . 109.0 no
H291 . C29 . H293 . 110.0 no
C18 . C29 . H292 . 109.1 no
H291 . C29 . H292 . 109.9 no
H293 . C29 . H292 . 110.2 no
N12 . C33 . O7 . 123.4(5) yes
N12 . C33 . H331 . 117.3 no
O7 . C33 . H331 . 119.3 no
N12 . C34 . H341 . 109.0 no
N12 . C34 . H342 . 111.0 no
H341 . C34 . H342 . 109.4 no
N12 . C34 . H343 . 108.4 no
H341 . C34 . H343 . 109.0 no
H342 . C34 . H343 . 110.1 no
N12 . C35 . H352 . 108.9 no
N12 . C35 . H353 . 107.2 no
H352 . C35 . H353 . 110.6 no
N12 . C35 . H351 . 109.1 no
H352 . C35 . H351 . 109.5 no
H353 . C35 . H351 . 111.4 no
N13 . C36 . O8 . 125.2(5) yes
N13 . C36 . H361 . 117.2 no
O8 . C36 . H361 . 117.6 no
N13 . C37 . H373 . 109.3 no
N13 . C37 . H371 . 108.9 no
H373 . C37 . H371 . 109.9 no
N13 . C37 . H372 . 108.5 no
H373 . C37 . H372 . 109.7 no
H371 . C37 . H372 . 110.6 no
N13 . C38 . H381 . 110.5 no
N13 . C38 . H382 . 108.6 no
H381 . C38 . H382 . 110.1 no
N13 . C38 . H383 . 108.8 no
H381 . C38 . H383 . 110.1 no
H382 . C38 . H383 . 108.7 no
H411 2_565 C39 . H391 2_565 126.6 no
H411 2_565 C39 . N14 . 166.0 no
H391 2_565 C39 . N14 . 53.9 no
H411 2_565 C39 . O10 . 50.5 no
H391 2_565 C39 . O10 . 170.1 no
N14 . C39 . O10 . 126.0(14) yes
N14 . C39 . H391 . 117.3 no
O10 . C39 . H391 . 116.7 no
N14 . C40 . H402 . 109.7 no
N14 . C40 . H403 . 111.5 no
H402 . C40 . H403 . 109.8 no
N14 . C40 . H401 . 106.0 no
H402 . C40 . H401 . 109.6 no
H403 . C40 . H401 . 110.3 no
N14 . C41 . H411 . 106.1 no
N14 . C41 . H412 . 111.7 no
H411 . C41 . H412 . 109.5 no
N14 . C41 . H413 . 110.6 no
H411 . C41 . H413 . 109.5 no
H412 . C41 . H413 . 109.5 no
C30 . N11 . C31 . 111.1(9) yes
C300 . N11 . C31 . 160.2(11) yes
C30 . N11 . C310 . 79.6(16) yes
C300 . N11 . C310 . 129.2(16) yes
C30 . N11 . C32 . 129.0(9) yes
C300 . N11 . C32 . 79.2(11) yes
C31 . N11 . C32 . 120.0(11) yes
C310 . N11 . C32 . 149.0(19) yes
C30 . N11 . C320 . 139.1(18) yes
C300 . N11 . C320 . 104.6(15) yes
C31 . N11 . C320 . 87.1(16) yes
C310 . N11 . C320 . 120.5(18) yes
C32 . N11 . C320 . 48.4(16) yes
N11 . C30 . O6 . 124.1(7) yes
N11 . C30 . H301 . 118.0 no
O6 . C30 . H301 . 117.9 no
N11 . C300 . O6 . 125.3(12) yes
N11 . C300 . H3001 . 117.1 no
O6 . C300 . H3001 . 117.5 no
N11 . C31 . H311 . 110.0 no
N11 . C31 . H312 . 109.8 no
H311 . C31 . H312 . 109.5 no
N11 . C31 . H313 . 108.6 no
H311 . C31 . H313 . 109.5 no
H312 . C31 . H313 . 109.5 no
N11 . C310 . H3101 . 112.3 no
N11 . C310 . H3102 . 109.9 no
H3101 . C310 . H3102 . 109.5 no
N11 . C310 . H3103 . 106.1 no
H3101 . C310 . H3103 . 109.5 no
H3102 . C310 . H3103 . 109.5 no
N11 . C32 . H321 . 110.3 no
N11 . C32 . H322 . 112.6 no
H321 . C32 . H322 . 109.5 no
N11 . C32 . H323 . 105.4 no
H321 . C32 . H323 . 109.5 no
H322 . C32 . H323 . 109.5 no
N11 . C320 . H3201 . 111.3 no
N11 . C320 . H3202 . 115.1 no
H3201 . C320 . H3202 . 109.5 no
N11 . C320 . H3203 . 101.6 no
H3201 . C320 . H3203 . 109.5 no
H3202 . C320 . H3203 . 109.5 no

loop_
_geom_bond_atom_site_label_1
_geom_bond_site_symmetry_1
_geom_bond_atom_site_label_2
_geom_bond_site_symmetry_2
_geom_bond_distance
_geom_bond_publ_flag
Ni1 . O2 . 2.029(3) yes
Ni1 . O3 . 2.019(3) yes
Ni1 . O5 . 2.139(4) yes
Ni1 . N1 . 2.067(3) yes
Ni1 . N9 . 2.016(3) yes
Ni1 . N10 . 2.017(3) yes
Er1 . O1 . 2.568(3) yes
Er1 . O2 . 2.249(3) yes
Er1 . O3 . 2.266(3) yes
Er1 . O4 . 2.570(3) yes
Er1 . O6 . 2.289(4) yes
Er1 . O7 . 2.268(4) yes
Er1 . O8 . 2.287(3) yes
Er1 . O9 . 2.305(4) yes
W1 . C1 . 2.155(4) yes
W1 . C2 . 2.154(4) yes
W1 . C3 . 2.167(5) yes
W1 . C4 . 2.172(5) yes
W1 . C5 . 2.158(4) yes
W1 . C6 . 2.154(4) yes
W1 . C7 . 2.163(5) yes
W1 . C8 . 2.159(5) yes
O1 . C9 . 1.436(5) yes
O1 . C10 . 1.385(5) yes
O2 . C15 . 1.321(4) yes
O3 . C22 . 1.325(5) yes
O4 . C26 . 1.389(5) yes
O4 . C27 . 1.436(7) yes
O6 . C30 . 1.147(9) yes
O6 . C300 . 1.128(17) yes
O7 . C33 . 1.248(6) yes
O8 . C36 . 1.247(6) yes
O10 . H411 2_565 1.016 no
O10 . C39 . 1.252(15) yes
N1 . C1 . 1.150(5) yes
N2 . C2 . 1.151(6) yes
N3 . C3 . 1.126(7) yes
N4 . C4 . 1.132(6) yes
N5 . C5 . 1.139(6) yes
N6 . C6 . 1.153(6) yes
N7 . C7 . 1.139(7) yes
N8 . C8 . 1.152(7) yes
N9 . C16 . 1.289(5) yes
N9 . C17 . 1.478(5) yes
N10 . C19 . 1.482(5) yes
N10 . C20 . 1.281(5) yes
N12 . C33 . 1.299(7) yes
N12 . C34 . 1.396(8) yes
N12 . C35 . 1.456(7) yes
N13 . C36 . 1.306(6) yes
N13 . C37 . 1.462(7) yes
N13 . C38 . 1.458(8) yes
N14 . H391 2_565 1.172 no
N14 . C39 . 1.333(14) yes
N14 . C40 . 1.433(14) yes
N14 . C41 . 1.426(14) yes
C9 . H91 . 0.955 no
C9 . H93 . 0.952 no
C9 . H92 . 0.952 no
C10 . C11 . 1.384(5) yes
C10 . C15 . 1.405(5) yes
C11 . C12 . 1.402(7) yes
C11 . H111 . 0.941 no
C12 . C13 . 1.379(6) yes
C12 . H121 . 0.931 no
C13 . C14 . 1.411(5) yes
C13 . H131 . 0.934 no
C14 . C15 . 1.410(5) yes
C14 . C16 . 1.459(6) yes
C16 . H161 . 0.929 no
C17 . C18 . 1.540(6) yes
C17 . H171 . 0.971 no
C17 . H172 . 0.977 no
C18 . C19 . 1.522(6) yes
C18 . C28 . 1.508(8) yes
C18 . C29 . 1.539(6) yes
C19 . H191 . 0.964 no
C19 . H192 . 0.962 no
C20 . C21 . 1.454(6) yes
C20 . H201 . 0.930 no
C21 . C22 . 1.412(6) yes
C21 . C23 . 1.416(6) yes
C22 . C26 . 1.407(6) yes
C23 . C24 . 1.372(7) yes
C23 . H231 . 0.928 no
C24 . C25 . 1.390(7) yes
C24 . H241 . 0.927 no
C25 . C26 . 1.380(6) yes
C25 . H251 . 0.930 no
C27 . H271 . 0.957 no
C27 . H273 . 0.959 no
C27 . H272 . 0.967 no
C28 . H282 . 0.962 no
C28 . H281 . 0.964 no
C28 . H283 . 0.945 no
C29 . H291 . 0.964 no
C29 . H293 . 0.964 no
C29 . H292 . 0.972 no
C33 . H331 . 0.933 no
C34 . H341 . 0.957 no
C34 . H342 . 0.963 no
C34 . H343 . 0.964 no
C35 . H352 . 0.961 no
C35 . H353 . 0.960 no
C35 . H351 . 0.960 no
C36 . H361 . 0.940 no
C37 . H373 . 0.953 no
C37 . H371 . 0.958 no
C37 . H372 . 0.957 no
C38 . H381 . 0.961 no
C38 . H382 . 0.973 no
C38 . H383 . 0.971 no
C39 . H411 2_565 1.111 no
C39 . H391 2_565 1.248 no
C39 . H391 . 0.950 no
C40 . H402 . 0.967 no
C40 . H403 . 0.966 no
C40 . H401 . 0.976 no
C41 . H411 . 0.950 no
C41 . H412 . 0.950 no
C41 . H413 . 0.950 no
N11 . C30 . 1.356(10) yes
N11 . C300 . 1.361(14) yes
N11 . C31 . 1.459(14) yes
N11 . C310 . 1.394(18) yes
N11 . C32 . 1.401(14) yes
N11 . C320 . 1.463(18) yes
C30 . H301 . 0.950 no
C300 . H3001 . 0.950 no
C31 . H311 . 0.950 no
C31 . H312 . 0.950 no
C31 . H313 . 0.950 no
C310 . H3101 . 0.950 no
C310 . H3102 . 0.950 no
C310 . H3103 . 0.950 no
C32 . H321 . 0.950 no
C32 . H322 . 0.950 no
C32 . H323 . 0.950 no
C320 . H3201 . 0.950 no
C320 . H3202 . 0.950 no
C320 . H3203 . 0.950 no

loop_
_geom_hbond_atom_site_label_D
_geom_hbond_site_symmetry_D
_geom_hbond_atom_site_label_H
_geom_hbond_site_symmetry_H
_geom_hbond_atom_site_label_A
_geom_hbond_site_symmetry_A
_geom_hbond_angle_DHA
_geom_hbond_distance_DH
_geom_hbond_distance_HA
_geom_hbond_distance_DA
_geom_hbond_publ_flag
C20 . H201 . N4 2_766 161 0.93 2.52 3.408(11) yes
C27 . H271 . O7 . 129 0.96 2.51 3.202(11) yes
C28 . H283 . O5 . 164 0.94 2.59 3.503(11) yes
C34 . H341 . N5 1_545 147 0.96 2.48 3.327(11) yes
C35 . H353 . N3 3_645 147 0.96 2.55 3.401(11) yes
O10 2_565 H411 . N14 . 154 1.02 1.92 2.867(11) yes
O10 2_565 H411 . C39 . 123 1.02 2.36 3.034(11) yes
C41 . H411 . O10 2_565 152 0.95 1.02 1.906(11) yes
C41 . H411 . N14 2_565 132 0.95 2.43 3.138(11) yes
C41 . H411 . C39 2_565 128 0.95 1.11 1.853(11) yes
C41 . H412 . C320 4_454 140 0.95 1.91 2.708(11) yes
N14 2_565 H391 . O10 . 139 1.17 1.88 2.867(11) yes
N14 2_565 H391 . N14 . 145 1.17 1.96 3.000(11) yes
C39 . H391 . N14 2_565 170 0.95 1.17 2.113(11) yes
C39 . H391 . C40 2_565 173 0.95 2.59 3.538(11) yes
C320 . H3202 . C41 4_655 156 0.95 1.81 2.708(11) yes
